data_2241537
loop_
_publ_author_name
'Dirda, Nathaniel D. A.'
'Zavalij, Peter Y.'
'Kao, Joseph P. Y.'

_publ_section_title
;
 Crystal and molecular structure of <i>meso</i>-2,6-dibromoheptanedioic
 acid (<i>meso</i>-2,6-dibromopimelic acid)
;
_journal_coeditor_code PK2573
_journal_issue 3
_journal_name_full 'Acta Crystallographica Section E'
_journal_page_first 322
_journal_page_last 324
_journal_paper_doi 10.1107/S2056989016001754
_journal_volume 72
_journal_year 2016
_chemical_formula_iupac 'C7 H10 Br2 O4'
_chemical_formula_moiety 'C7 H10 Br2 O4'
_chemical_formula_sum 'C7 H10 Br2 O4'
_chemical_formula_weight 317.97
_chemical_name_systematic
;
<i>meso</i>-2,6-Dibromoheptanedioic acid
;
_space_group_crystal_system orthorhombic
_space_group_IT_number 61
_space_group_name_Hall '-P 2ac 2ab'
_space_group_name_H-M_alt 'P b c a'
_symmetry_cell_setting orthorhombic
_symmetry_space_group_name_Hall '-P 2ac 2ab'
_symmetry_space_group_name_H-M 'P b c a'
_atom_sites_solution_hydrogens geom
_atom_sites_solution_primary direct
_atom_sites_solution_secondary difmap
_audit_creation_method 'SHELXL-2014 & ZCIF'
_cell_angle_alpha 90
_cell_angle_beta 90
_cell_angle_gamma 90
_cell_formula_units_Z 8
_cell_length_a 10.4277(7)
_cell_length_b 10.7014(7)
_cell_length_c 18.7154(13)
_cell_measurement_reflns_used 9811
_cell_measurement_temperature 150(2)
_cell_measurement_theta_max 34.7
_cell_measurement_theta_min 2.2
_cell_volume 2088.5(2)
_computing_cell_refinement
;
<i>APEX2</i> (Bruker, 2010)
;
_computing_data_collection
;
<i>APEX2</i> (Bruker, 2010)
;
_computing_data_reduction
;
<i>APEX2</i> and SAINT (Bruker, 2010)
;
_computing_molecular_graphics
;
<i>XSHELL</i> (Bruker, 2010) and <i>Mercury</i> (Macrae <i>et al.</i>,
2008)
;
_computing_publication_material
;
<i>APEX2</i> (Bruker, 2010),
<i>SHELXL2014</i> (Sheldrick, 2015),
<i>PLATON</i> (Spek, 2009) and
<i>publCIF</i> (Westrip, 2010)
;
_computing_structure_refinement
;
<i>SHELXL2014</i> (Sheldrick, 2015)
;
_computing_structure_solution
;
<i>SHELXS97</i> (Sheldrick, 2008)
;
_diffrn_ambient_temperature 150(2)
_diffrn_detector_area_resol_mean 8.333
_diffrn_measured_fraction_theta_full 1.000
_diffrn_measured_fraction_theta_max 1.000
_diffrn_measurement_device_type 'Bruker SMART APEXII CCD'
_diffrn_measurement_method '\f and \w scans'
_diffrn_radiation_monochromator graphite
_diffrn_radiation_type MoK\a
_diffrn_radiation_wavelength 0.71073
_diffrn_reflns_av_R_equivalents 0.0369
_diffrn_reflns_limit_h_max 16
_diffrn_reflns_limit_h_min -16
_diffrn_reflns_limit_k_max 17
_diffrn_reflns_limit_k_min -17
_diffrn_reflns_limit_l_max 30
_diffrn_reflns_limit_l_min -30
_diffrn_reflns_number 35789
_diffrn_reflns_theta_full 25.242
_diffrn_reflns_theta_max 34.994
_diffrn_reflns_theta_min 2.176
_exptl_absorpt_coefficient_mu 7.744
_exptl_absorpt_correction_T_max 0.498
_exptl_absorpt_correction_T_min 0.231
_exptl_absorpt_correction_type multi-scan
_exptl_absorpt_process_details
;
(SADABS; Sheldrick, 2008)
;
_exptl_crystal_colour colourless
_exptl_crystal_density_diffrn 2.023
_exptl_crystal_density_method 'not measured'
_exptl_crystal_description plate
_exptl_crystal_F_000 1232
_exptl_crystal_size_max 0.35
_exptl_crystal_size_mid 0.27
_exptl_crystal_size_min 0.09
_refine_diff_density_max 2.067
_refine_diff_density_min -1.145
_refine_ls_extinction_method none
_refine_ls_goodness_of_fit_ref 1.076
_refine_ls_hydrogen_treatment refU
_refine_ls_matrix_type full
_refine_ls_number_parameters 130
_refine_ls_number_reflns 4598
_refine_ls_number_restraints 0
_refine_ls_restrained_S_all 1.076
_refine_ls_R_factor_all 0.0539
_refine_ls_R_factor_gt 0.0359
_refine_ls_shift/su_max 0.001
_refine_ls_shift/su_mean 0.000
_refine_ls_structure_factor_coef Fsqd
_refine_ls_weighting_details 'w=1/[\s^2^(Fo^2^)+(0.0200P)^2^+6.0000P] where P=(Fo^2^+2Fc^2^)/3'
_refine_ls_weighting_scheme calc
_refine_ls_wR_factor_gt 0.0777
_refine_ls_wR_factor_ref 0.0841
_reflns_number_gt 3488
_reflns_number_total 4598
_reflns_threshold_expression 'I > 2\s(I)'
_cod_data_source_file pk2573sup1.cif
_cod_data_source_block I
_cod_original_sg_symbol_H-M Pbca
_cod_database_code 2241537
_shelx_space_group_comment
;
The symmetry employed for this shelxl refinement is uniquely defined
by the following loop, which should always be used as a source of
symmetry information in preference to the above space-group names.
They are only intended as comments.
;
_shelx_estimated_absorpt_t_min 0.172
_shelx_estimated_absorpt_t_max 0.542

loop_
_space_group_symop_operation_xyz
'x, y, z'
'-x+1/2, -y, z+1/2'
'-x, y+1/2, -z+1/2'
'x+1/2, -y+1/2, -z'
'-x, -y, -z'
'x-1/2, y, -z-1/2'
'x, -y-1/2, z-1/2'
'-x-1/2, y-1/2, z'

loop_
_atom_site_type_symbol
_atom_site_label
_atom_site_fract_x
_atom_site_fract_y
_atom_site_fract_z
_atom_site_U_iso_or_equiv
_atom_site_adp_type
_atom_site_calc_flag
_atom_site_occupancy
O O1 0.4428(2) 0.35337(18) 0.81180(10) 0.0271(4) Uani d 1
O O2 0.5097(2) 0.53602(18) 0.85748(10) 0.0289(4) Uani d 1
H H2 0.5328 0.4903 0.8916 0.044(11) Uiso calc 1
C C1 0.4560(2) 0.4669(2) 0.80775(12) 0.0200(4) Uani d 1
C C2 0.4148(2) 0.5420(2) 0.74305(12) 0.0190(4) Uani d 1
H H2A 0.4858 0.6007 0.7303 0.024(8) Uiso calc 1
Br Br2 0.26550(3) 0.64147(3) 0.77267(2) 0.02812(7) Uani d 1
C C3 0.3835(2) 0.4638(2) 0.67757(12) 0.0221(4) Uani d 1
H H3A 0.3411 0.5169 0.6413 0.022(8) Uiso calc 1
H H3B 0.3233 0.3963 0.6910 0.013(7) Uiso calc 1
C C4 0.5050(3) 0.4068(3) 0.64587(13) 0.0241(5) Uani d 1
H H4A 0.5692 0.4736 0.6380 0.030(9) Uiso calc 1
H H4B 0.5417 0.3462 0.6802 0.033(9) Uiso calc 1
C C5 0.4780(2) 0.3408(2) 0.57527(13) 0.0212(4) Uani d 1
H H5A 0.4112 0.2765 0.5831 0.034(9) Uiso calc 1
H H5B 0.4435 0.4024 0.5408 0.037(10) Uiso calc 1
C C6 0.5957(2) 0.2790(2) 0.54304(13) 0.0204(4) Uani d 1
H H6A 0.6299 0.2163 0.5778 0.029(9) Uiso calc 1
Br Br6 0.73130(2) 0.40137(2) 0.52174(2) 0.02402(6) Uani d 1
C C7 0.5646(2) 0.2132(2) 0.47354(12) 0.0204(4) Uani d 1
O O3 0.5852(2) 0.10197(18) 0.46621(11) 0.0296(4) Uani d 1
O O4 0.5102(2) 0.28358(18) 0.42491(10) 0.0300(4) Uani d 1
H H4 0.4863 0.2389 0.3905 0.053(12) Uiso calc 1

loop_
_atom_site_aniso_label
_atom_site_aniso_U_11
_atom_site_aniso_U_22
_atom_site_aniso_U_33
_atom_site_aniso_U_12
_atom_site_aniso_U_13
_atom_site_aniso_U_23
O1 0.0382(10) 0.0244(9) 0.0188(8) -0.0048(8) -0.0049(7) 0.0012(7)
O2 0.0425(11) 0.0238(9) 0.0205(8) -0.0040(8) -0.0098(8) 0.0008(7)
C1 0.0205(10) 0.0243(11) 0.0152(9) 0.0001(8) 0.0009(7) 0.0002(8)
C2 0.0185(9) 0.0204(10) 0.0181(10) 0.0006(8) 0.0003(7) 0.0012(8)
Br2 0.02097(11) 0.03372(14) 0.02965(13) 0.00479(10) 0.00001(10) -0.00452(10)
C3 0.0233(11) 0.0270(11) 0.0159(9) -0.0003(9) -0.0012(8) 0.0008(8)
C4 0.0264(11) 0.0294(12) 0.0166(9) 0.0032(9) -0.0013(8) -0.0036(9)
C5 0.0226(11) 0.0239(11) 0.0171(9) 0.0003(8) -0.0008(8) -0.0005(8)
C6 0.0255(11) 0.0190(10) 0.0169(9) 0.0006(8) -0.0024(8) 0.0009(8)
Br6 0.02087(10) 0.02733(12) 0.02386(11) -0.00204(9) -0.00007(9) -0.00097(9)
C7 0.0218(10) 0.0228(10) 0.0165(9) -0.0007(8) -0.0008(8) 0.0014(8)
O3 0.0387(11) 0.0247(9) 0.0253(9) 0.0061(8) -0.0103(8) -0.0034(7)
O4 0.0493(12) 0.0215(8) 0.0193(8) 0.0027(8) -0.0100(8) -0.0001(7)

loop_
_atom_type_symbol
_atom_type_description
_atom_type_scat_dispersion_real
_atom_type_scat_dispersion_imag
_atom_type_scat_source
C C 0.0033 0.0016 'International Tables Vol C Tables 4.2.6.8 and 6.1.1.4'
H H 0.0000 0.0000 'International Tables Vol C Tables 4.2.6.8 and 6.1.1.4'
O O 0.0106 0.0060 'International Tables Vol C Tables 4.2.6.8 and 6.1.1.4'
Br Br -0.2901 2.4595 'International Tables Vol C Tables 4.2.6.8 and 6.1.1.4'

loop_
_geom_angle_atom_site_label_1
_geom_angle_atom_site_label_2
_geom_angle_atom_site_label_3
_geom_angle
C1 O2 H2 109.5
O1 C1 O2 124.2(2)
O1 C1 C2 122.9(2)
O2 C1 C2 112.8(2)
C1 C2 C3 114.4(2)
C1 C2 Br2 106.66(16)
C3 C2 Br2 110.85(16)
C1 C2 H2A 108.2
C3 C2 H2A 108.2
Br2 C2 H2A 108.2
C2 C3 C4 110.8(2)
C2 C3 H3A 109.5
C4 C3 H3A 109.5
C2 C3 H3B 109.5
C4 C3 H3B 109.5
H3A C3 H3B 108.1
C5 C4 C3 111.6(2)
C5 C4 H4A 109.3
C3 C4 H4A 109.3
C5 C4 H4B 109.3
C3 C4 H4B 109.3
H4A C4 H4B 108.0
C6 C5 C4 113.3(2)
C6 C5 H5A 108.9
C4 C5 H5A 108.9
C6 C5 H5B 108.9
C4 C5 H5B 108.9
H5A C5 H5B 107.7
C7 C6 C5 111.7(2)
C7 C6 Br6 106.84(16)
C5 C6 Br6 111.78(16)
C7 C6 H6A 108.8
C5 C6 H6A 108.8
Br6 C6 H6A 108.8
O3 C7 O4 124.1(2)
O3 C7 C6 120.9(2)
O4 C7 C6 114.9(2)
C7 O4 H4 109.5

loop_
_geom_bond_atom_site_label_1
_geom_bond_atom_site_label_2
_geom_bond_distance
O1 C1 1.225(3)
O2 C1 1.314(3)
O2 H2 0.8400
C1 C2 1.516(3)
C2 C3 1.519(3)
C2 Br2 1.966(2)
C2 H2A 1.0000
C3 C4 1.526(4)
C3 H3A 0.9900
C3 H3B 0.9900
C4 C5 1.524(3)
C4 H4A 0.9900
C4 H4B 0.9900
C5 C6 1.520(3)
C5 H5A 0.9900
C5 H5B 0.9900
C6 C7 1.515(3)
C6 Br6 1.968(2)
C6 H6A 1.0000
C7 O3 1.217(3)
C7 O4 1.310(3)
O4 H4 0.8400

loop_
_geom_hbond_atom_site_label_D
_geom_hbond_atom_site_label_H
_geom_hbond_atom_site_label_A
_geom_hbond_site_symmetry_A
_geom_hbond_distance_DH
_geom_hbond_distance_HA
_geom_hbond_distance_DA
_geom_hbond_angle_DHA
O2 H2 O3 7_566 0.84 1.80 2.635(3) 177
O4 H4 O1 7_565 0.84 1.83 2.669(3) 176

loop_
_geom_torsion_atom_site_label_1
_geom_torsion_atom_site_label_2
_geom_torsion_atom_site_label_3
_geom_torsion_atom_site_label_4
_geom_torsion
O1 C1 C2 C3 -13.0(3)
O2 C1 C2 C3 165.5(2)
O1 C1 C2 Br2 109.9(2)
O2 C1 C2 Br2 -71.6(2)
C1 C2 C3 C4 -70.5(3)
Br2 C2 C3 C4 168.86(17)
C2 C3 C4 C5 -173.3(2)
C3 C4 C5 C6 -178.1(2)
C4 C5 C6 C7 179.3(2)
C4 C5 C6 Br6 -61.1(2)
C5 C6 C7 O3 -122.1(3)
Br6 C6 C7 O3 115.4(2)
C5 C6 C7 O4 55.2(3)
Br6 C6 C7 O4 -67.3(2)

_cod_database_fobs_code 2241537
